data_7002556
loop_
_publ_author_name
'Yang, Xiao-Hong'
'Wang, Zheng'
'Sun, Xiu-Li'
'Tang, Yong'

_publ_section_title
;
 Synthesis, characterization, and catalytic behaviours of
 \b-carbonylenamine-derived [O&#x2212;NS]TiCl3 complexes in ethylene
 homo- and copolymerization
;
_journal_issue 41
_journal_name_full 'Dalton Transactions'
_journal_page_first 8945
_journal_page_last 8954
_journal_paper_doi 10.1039/b910868h
_journal_year 2009
_chemical_formula_sum 'C20 H22 Cl3 N O S Ti'
_chemical_formula_weight 478.70
_chemical_name_systematic
;
?
;
_space_group_IT_number 14
_symmetry_cell_setting monoclinic
_symmetry_space_group_name_Hall '-P 2ybc'
_symmetry_space_group_name_H-M 'P 1 21/c 1'
_atom_sites_solution_hydrogens geom
_atom_sites_solution_primary direct
_atom_sites_solution_secondary difmap
_audit_creation_method SHELXL-97
_cell_angle_alpha 90.00
_cell_angle_beta 96.423(3)
_cell_angle_gamma 90.00
_cell_formula_units_Z 4
_cell_length_a 7.0434(10)
_cell_length_b 11.2130(15)
_cell_length_c 28.939(4)
_cell_measurement_reflns_used 2184
_cell_measurement_temperature 293(2)
_cell_measurement_theta_max 44.988
_cell_measurement_theta_min 4.607
_cell_volume 2271.2(5)
_computing_cell_refinement 'Bruker SMART'
_computing_data_collection 'Bruker SMART'
_computing_data_reduction 'Bruker SHELXTL'
_computing_molecular_graphics 'Bruker SHELXTL'
_computing_publication_material 'Bruker SHELXTL'
_computing_structure_refinement 'SHELXL-97 (Sheldrick, 1997)'
_computing_structure_solution 'SHELXS-97 (Sheldrick, 1990)'
_diffrn_ambient_temperature 293(2)
_diffrn_measured_fraction_theta_full 0.997
_diffrn_measured_fraction_theta_max 0.997
_diffrn_measurement_device_type 'CCD area detector'
_diffrn_measurement_method 'phi and omega scans'
_diffrn_radiation_monochromator graphite
_diffrn_radiation_source 'fine-focus sealed tube'
_diffrn_radiation_type MoK\a
_diffrn_radiation_wavelength 0.71073
_diffrn_reflns_av_R_equivalents 0.0548
_diffrn_reflns_av_sigmaI/netI 0.0811
_diffrn_reflns_limit_h_max 8
_diffrn_reflns_limit_h_min -8
_diffrn_reflns_limit_k_max 14
_diffrn_reflns_limit_k_min -11
_diffrn_reflns_limit_l_max 36
_diffrn_reflns_limit_l_min -36
_diffrn_reflns_number 13122
_diffrn_reflns_theta_full 27.00
_diffrn_reflns_theta_max 27.00
_diffrn_reflns_theta_min 1.95
_exptl_absorpt_coefficient_mu 0.832
_exptl_absorpt_correction_T_max 1.0000
_exptl_absorpt_correction_T_min 0.8817
_exptl_absorpt_correction_type empirical
_exptl_absorpt_process_details sadabs
_exptl_crystal_colour red
_exptl_crystal_density_diffrn 1.400
_exptl_crystal_density_method 'not measured'
_exptl_crystal_description prismatic
_exptl_crystal_F_000 984
_exptl_crystal_size_max 0.486
_exptl_crystal_size_mid 0.092
_exptl_crystal_size_min 0.070
_refine_diff_density_max 0.349
_refine_diff_density_min -0.350
_refine_diff_density_rms 0.066
_refine_ls_extinction_method none
_refine_ls_goodness_of_fit_ref 0.921
_refine_ls_hydrogen_treatment constr
_refine_ls_matrix_type full
_refine_ls_number_parameters 246
_refine_ls_number_reflns 4923
_refine_ls_number_restraints 0
_refine_ls_restrained_S_all 0.921
_refine_ls_R_factor_all 0.0846
_refine_ls_R_factor_gt 0.0503
_refine_ls_shift/su_max 0.001
_refine_ls_shift/su_mean 0.000
_refine_ls_structure_factor_coef Fsqd
_refine_ls_weighting_details 'calc w=1/[\s^2^(Fo^2^)+(0.0291P)^2^+0.0000P] where P=(Fo^2^+2Fc^2^)/3'
_refine_ls_weighting_scheme calc
_refine_ls_wR_factor_gt 0.0842
_refine_ls_wR_factor_ref 0.0928
_reflns_number_gt 3177
_reflns_number_total 4923
_reflns_threshold_expression >2sigma(I)
_cod_data_source_file b910868h.txt
_cod_data_source_block cd26190
_cod_depositor_comments
;
The following automatic conversions were performed:
'_symmetry_cell_setting' value 'Monoclinic' changed to 'monoclinic'
according to '/home/saulius/struct/CIF-dictionaries/cif_core.dic'
dictionary named 'cif_core.dic' version 2.4.1 from 2010-06-29.

Automatic conversion script
Id: cif_fix_enum 1527 2010-12-29 10:47:43Z saulius 
;
_cod_original_sg_symbol_H-M P2(1)/c
_cod_database_code 7002556

loop_
_symmetry_equiv_pos_as_xyz
'x, y, z'
'-x, y+1/2, -z+1/2'
'-x, -y, -z'
'x, -y-1/2, z-1/2'

loop_
_atom_site_label
_atom_site_type_symbol
_atom_site_fract_x
_atom_site_fract_y
_atom_site_fract_z
_atom_site_U_iso_or_equiv
_atom_site_adp_type
_atom_site_occupancy
_atom_site_symmetry_multiplicity
_atom_site_calc_flag
_atom_site_refinement_flags
_atom_site_disorder_assembly
_atom_site_disorder_group
Ti Ti 0.87544(8) 0.19827(5) 0.890387(18) 0.03254(16) Uani 1 1 d . . .
Cl1 Cl 1.10232(12) 0.31730(7) 0.86302(3) 0.0466(2) Uani 1 1 d . . .
Cl2 Cl 0.70988(13) 0.35574(8) 0.91482(3) 0.0553(3) Uani 1 1 d . . .
Cl3 Cl 0.71102(12) 0.05915(7) 0.93054(3) 0.0469(2) Uani 1 1 d . . .
S1 S 1.09363(12) 0.17980(7) 0.97045(3) 0.0370(2) Uani 1 1 d . . .
O1 O 0.7403(3) 0.15820(16) 0.83498(7) 0.0385(5) Uani 1 1 d . . .
N1 N 1.0493(3) 0.0478(2) 0.87676(8) 0.0327(6) Uani 1 1 d . . .
C1 C 1.2124(5) 0.0448(2) 0.95539(10) 0.0405(8) Uani 1 1 d . . .
H1A H 1.3366 0.0398 0.9735 0.049 Uiso 1 1 calc R . .
H1B H 1.1379 -0.0237 0.9631 0.049 Uiso 1 1 calc R . .
C2 C 1.2922(5) 0.2865(3) 0.97782(11) 0.0441(8) Uani 1 1 d . . .
H2 H 1.3547 0.2893 0.9492 0.053 Uiso 1 1 calc R . .
C3 C 1.4379(5) 0.2514(3) 1.01842(12) 0.0644(11) Uani 1 1 d . . .
H3A H 1.5345 0.3120 1.0232 0.097 Uiso 1 1 calc R . .
H3B H 1.4960 0.1769 1.0117 0.097 Uiso 1 1 calc R . .
H3C H 1.3752 0.2433 1.0460 0.097 Uiso 1 1 calc R . .
C4 C 1.2036(6) 0.4072(3) 0.98578(14) 0.0777(13) Uani 1 1 d . . .
H4A H 1.1501 0.4065 1.0149 0.117 Uiso 1 1 calc R . .
H4B H 1.1048 0.4237 0.9610 0.117 Uiso 1 1 calc R . .
H4C H 1.3001 0.4679 0.9865 0.117 Uiso 1 1 calc R . .
C5 C 1.0607(6) -0.2418(3) 0.88469(13) 0.0665(12) Uani 1 1 d . . .
H5 H 0.9696 -0.2272 0.9049 0.080 Uiso 1 1 calc R . .
C6 C 1.2373(4) 0.0417(3) 0.90428(10) 0.0384(8) Uani 1 1 d . . .
H6A H 1.3152 0.1086 0.8966 0.046 Uiso 1 1 calc R . .
H6B H 1.3018 -0.0313 0.8971 0.046 Uiso 1 1 calc R . .
C7 C 0.9870(5) -0.0430(3) 0.85092(10) 0.0361(8) Uani 1 1 d . . .
C8 C 0.8117(5) -0.0402(3) 0.82088(10) 0.0418(8) Uani 1 1 d . . .
H8 H 0.7721 -0.1107 0.8059 0.050 Uiso 1 1 calc R . .
C9 C 0.6986(5) 0.0565(3) 0.81244(10) 0.0354(8) Uani 1 1 d . . .
C10 C 1.1599(8) -0.3481(3) 0.88741(15) 0.0831(15) Uani 1 1 d . . .
H10 H 1.1333 -0.4050 0.9092 0.100 Uiso 1 1 calc R . .
C11 C 1.2945(7) -0.3707(4) 0.85913(17) 0.0787(14) Uani 1 1 d . . .
H11 H 1.3625 -0.4419 0.8615 0.094 Uiso 1 1 calc R . .
C12 C 1.3290(6) -0.2880(4) 0.82725(17) 0.0852(15) Uani 1 1 d . . .
H12 H 1.4226 -0.3024 0.8077 0.102 Uiso 1 1 calc R . .
C13 C 1.2268(6) -0.1818(3) 0.82315(14) 0.0696(13) Uani 1 1 d . . .
H13 H 1.2485 -0.1268 0.8003 0.083 Uiso 1 1 calc R . .
C14 C 1.0951(5) -0.1589(3) 0.85284(11) 0.0373(8) Uani 1 1 d . . .
C15 C 0.5232(5) 0.0590(3) 0.77908(10) 0.0384(8) Uani 1 1 d . . .
C16 C 0.4957(5) -0.0208(3) 0.74188(11) 0.0493(9) Uani 1 1 d . . .
H16 H 0.5920 -0.0744 0.7368 0.059 Uiso 1 1 calc R . .
C17 C 0.3282(6) -0.0210(4) 0.71276(13) 0.0670(12) Uani 1 1 d . . .
H17 H 0.3116 -0.0744 0.6881 0.080 Uiso 1 1 calc R . .
C18 C 0.1840(6) 0.0581(4) 0.72001(14) 0.0726(12) Uani 1 1 d . . .
H18 H 0.0700 0.0578 0.7004 0.087 Uiso 1 1 calc R . .
C19 C 0.2104(6) 0.1375(3) 0.75649(14) 0.0641(11) Uani 1 1 d . . .
H19 H 0.1140 0.1912 0.7614 0.077 Uiso 1 1 calc R . .
C20 C 0.3787(5) 0.1381(3) 0.78581(11) 0.0463(9) Uani 1 1 d . . .
H20 H 0.3950 0.1922 0.8103 0.056 Uiso 1 1 calc R . .

loop_
_atom_site_aniso_label
_atom_site_aniso_U_11
_atom_site_aniso_U_22
_atom_site_aniso_U_33
_atom_site_aniso_U_23
_atom_site_aniso_U_13
_atom_site_aniso_U_12
Ti 0.0307(4) 0.0325(3) 0.0333(3) 0.0000(2) -0.0014(3) 0.0018(3)
Cl1 0.0488(6) 0.0405(5) 0.0510(5) 0.0052(4) 0.0073(4) -0.0051(4)
Cl2 0.0554(6) 0.0506(5) 0.0605(6) -0.0072(4) 0.0094(5) 0.0165(4)
Cl3 0.0324(5) 0.0573(6) 0.0504(5) 0.0092(4) 0.0025(4) -0.0072(4)
S1 0.0331(5) 0.0426(5) 0.0345(4) 0.0004(4) 0.0008(4) -0.0015(4)
O1 0.0431(14) 0.0331(12) 0.0375(12) -0.0019(10) -0.0044(10) 0.0034(10)
N1 0.0296(16) 0.0331(15) 0.0348(14) -0.0002(11) 0.0010(12) 0.0018(11)
C1 0.037(2) 0.0343(18) 0.049(2) 0.0073(15) -0.0026(16) 0.0031(15)
C2 0.042(2) 0.044(2) 0.045(2) -0.0060(16) -0.0008(17) -0.0099(16)
C3 0.050(3) 0.066(3) 0.072(3) -0.003(2) -0.018(2) -0.008(2)
C4 0.088(4) 0.045(2) 0.091(3) -0.007(2) -0.026(3) -0.005(2)
C5 0.086(3) 0.056(3) 0.062(3) 0.013(2) 0.026(2) 0.016(2)
C6 0.032(2) 0.0378(19) 0.044(2) -0.0024(15) -0.0019(16) 0.0043(15)
C7 0.037(2) 0.0334(18) 0.0393(18) 0.0006(15) 0.0083(16) -0.0016(15)
C8 0.044(2) 0.0341(19) 0.046(2) -0.0085(15) -0.0021(17) -0.0042(16)
C9 0.039(2) 0.0349(18) 0.0324(17) -0.0023(14) 0.0033(15) -0.0061(15)
C10 0.126(5) 0.048(3) 0.074(3) 0.025(2) 0.007(3) 0.015(3)
C11 0.076(4) 0.044(3) 0.112(4) -0.013(3) -0.011(3) 0.018(2)
C12 0.076(4) 0.054(3) 0.132(4) -0.016(3) 0.040(3) 0.011(2)
C13 0.086(3) 0.042(2) 0.088(3) 0.002(2) 0.041(3) 0.004(2)
C14 0.039(2) 0.0312(18) 0.0408(19) -0.0033(15) -0.0003(16) 0.0008(15)
C15 0.039(2) 0.0402(19) 0.0342(18) 0.0022(15) -0.0022(15) -0.0058(16)
C16 0.050(2) 0.053(2) 0.044(2) -0.0042(17) 0.0001(18) -0.0074(18)
C17 0.074(3) 0.072(3) 0.050(2) -0.005(2) -0.014(2) -0.022(2)
C18 0.056(3) 0.095(3) 0.059(3) 0.006(2) -0.028(2) -0.014(3)
C19 0.047(3) 0.071(3) 0.070(3) 0.008(2) -0.012(2) 0.005(2)
C20 0.049(2) 0.046(2) 0.042(2) 0.0043(16) -0.0046(18) 0.0015(18)

loop_
_atom_type_symbol
_atom_type_description
_atom_type_scat_dispersion_real
_atom_type_scat_dispersion_imag
_atom_type_scat_source
C C 0.0033 0.0016 'International Tables Vol C Tables 4.2.6.8 and 6.1.1.4'
H H 0.0000 0.0000 'International Tables Vol C Tables 4.2.6.8 and 6.1.1.4'
N N 0.0061 0.0033 'International Tables Vol C Tables 4.2.6.8 and 6.1.1.4'
O O 0.0106 0.0060 'International Tables Vol C Tables 4.2.6.8 and 6.1.1.4'
S S 0.1246 0.1234 'International Tables Vol C Tables 4.2.6.8 and 6.1.1.4'
Cl Cl 0.1484 0.1585 'International Tables Vol C Tables 4.2.6.8 and 6.1.1.4'
Ti Ti 0.2776 0.4457 'International Tables Vol C Tables 4.2.6.8 and 6.1.1.4'

loop_
_geom_angle_atom_site_label_1
_geom_angle_atom_site_label_2
_geom_angle_atom_site_label_3
_geom_angle
_geom_angle_site_symmetry_1
_geom_angle_site_symmetry_3
_geom_angle_publ_flag
O1 Ti N1 84.12(9) . . ?
O1 Ti Cl2 103.24(7) . . ?
N1 Ti Cl2 172.31(7) . . ?
O1 Ti Cl1 98.92(7) . . ?
N1 Ti Cl1 87.72(7) . . ?
Cl2 Ti Cl1 93.26(4) . . ?
O1 Ti Cl3 91.93(7) . . ?
N1 Ti Cl3 83.74(7) . . ?
Cl2 Ti Cl3 93.68(4) . . ?
Cl1 Ti Cl3 165.43(4) . . ?
O1 Ti S1 161.00(7) . . ?
N1 Ti S1 79.14(7) . . ?
Cl2 Ti S1 93.24(3) . . ?
Cl1 Ti S1 89.37(3) . . ?
Cl3 Ti S1 77.46(3) . . ?
C1 S1 C2 101.97(15) . . ?
C1 S1 Ti 95.38(11) . . ?
C2 S1 Ti 114.32(11) . . ?
C9 O1 Ti 134.91(19) . . ?
C7 N1 C6 119.9(3) . . ?
C7 N1 Ti 123.6(2) . . ?
C6 N1 Ti 115.79(18) . . ?
C6 C1 S1 111.3(2) . . ?
C6 C1 H1A 109.4 . . ?
S1 C1 H1A 109.4 . . ?
C6 C1 H1B 109.4 . . ?
S1 C1 H1B 109.4 . . ?
H1A C1 H1B 108.0 . . ?
C4 C2 C3 111.5(3) . . ?
C4 C2 S1 106.2(2) . . ?
C3 C2 S1 111.1(2) . . ?
C4 C2 H2 109.3 . . ?
C3 C2 H2 109.3 . . ?
S1 C2 H2 109.3 . . ?
C2 C3 H3A 109.5 . . ?
C2 C3 H3B 109.5 . . ?
H3A C3 H3B 109.5 . . ?
C2 C3 H3C 109.5 . . ?
H3A C3 H3C 109.5 . . ?
H3B C3 H3C 109.5 . . ?
C2 C4 H4A 109.5 . . ?
C2 C4 H4B 109.5 . . ?
H4A C4 H4B 109.5 . . ?
C2 C4 H4C 109.5 . . ?
H4A C4 H4C 109.5 . . ?
H4B C4 H4C 109.5 . . ?
C14 C5 C10 120.4(4) . . ?
C14 C5 H5 119.8 . . ?
C10 C5 H5 119.8 . . ?
N1 C6 C1 109.5(2) . . ?
N1 C6 H6A 109.8 . . ?
C1 C6 H6A 109.8 . . ?
N1 C6 H6B 109.8 . . ?
C1 C6 H6B 109.8 . . ?
H6A C6 H6B 108.2 . . ?
N1 C7 C8 122.8(3) . . ?
N1 C7 C14 121.0(3) . . ?
C8 C7 C14 116.2(3) . . ?
C9 C8 C7 125.4(3) . . ?
C9 C8 H8 117.3 . . ?
C7 C8 H8 117.3 . . ?
O1 C9 C8 120.4(3) . . ?
O1 C9 C15 115.2(3) . . ?
C8 C9 C15 124.4(3) . . ?
C11 C10 C5 121.1(4) . . ?
C11 C10 H10 119.5 . . ?
C5 C10 H10 119.5 . . ?
C10 C11 C12 118.7(4) . . ?
C10 C11 H11 120.7 . . ?
C12 C11 H11 120.7 . . ?
C11 C12 C13 121.1(4) . . ?
C11 C12 H12 119.5 . . ?
C13 C12 H12 119.5 . . ?
C14 C13 C12 119.5(4) . . ?
C14 C13 H13 120.3 . . ?
C12 C13 H13 120.3 . . ?
C5 C14 C13 119.3(3) . . ?
C5 C14 C7 119.4(3) . . ?
C13 C14 C7 121.3(3) . . ?
C20 C15 C16 118.7(3) . . ?
C20 C15 C9 119.7(3) . . ?
C16 C15 C9 121.6(3) . . ?
C17 C16 C15 120.7(4) . . ?
C17 C16 H16 119.7 . . ?
C15 C16 H16 119.7 . . ?
C16 C17 C18 120.1(4) . . ?
C16 C17 H17 119.9 . . ?
C18 C17 H17 119.9 . . ?
C19 C18 C17 119.5(4) . . ?
C19 C18 H18 120.2 . . ?
C17 C18 H18 120.2 . . ?
C18 C19 C20 120.5(4) . . ?
C18 C19 H19 119.7 . . ?
C20 C19 H19 119.7 . . ?
C19 C20 C15 120.4(3) . . ?
C19 C20 H20 119.8 . . ?
C15 C20 H20 119.8 . . ?

loop_
_geom_bond_atom_site_label_1
_geom_bond_atom_site_label_2
_geom_bond_distance
_geom_bond_site_symmetry_2
_geom_bond_publ_flag
Ti O1 1.827(2) . ?
Ti N1 2.148(2) . ?
Ti Cl2 2.2720(10) . ?
Ti Cl1 2.2902(10) . ?
Ti Cl3 2.3293(9) . ?
Ti S1 2.6413(10) . ?
S1 C1 1.806(3) . ?
S1 C2 1.835(3) . ?
O1 C9 1.330(3) . ?
N1 C7 1.309(4) . ?
N1 C6 1.468(4) . ?
C1 C6 1.509(4) . ?
C1 H1A 0.9700 . ?
C1 H1B 0.9700 . ?
C2 C4 1.518(4) . ?
C2 C3 1.523(4) . ?
C2 H2 0.9800 . ?
C3 H3A 0.9600 . ?
C3 H3B 0.9600 . ?
C3 H3C 0.9600 . ?
C4 H4A 0.9600 . ?
C4 H4B 0.9600 . ?
C4 H4C 0.9600 . ?
C5 C14 1.350(4) . ?
C5 C10 1.379(5) . ?
C5 H5 0.9300 . ?
C6 H6A 0.9700 . ?
C6 H6B 0.9700 . ?
C7 C8 1.429(4) . ?
C7 C14 1.504(4) . ?
C8 C9 1.351(4) . ?
C8 H8 0.9300 . ?
C9 C15 1.481(4) . ?
C10 C11 1.344(5) . ?
C10 H10 0.9300 . ?
C11 C12 1.349(5) . ?
C11 H11 0.9300 . ?
C12 C13 1.390(5) . ?
C12 H12 0.9300 . ?
C13 C14 1.357(4) . ?
C13 H13 0.9300 . ?
C15 C20 1.381(4) . ?
C15 C16 1.397(4) . ?
C16 C17 1.371(5) . ?
C16 H16 0.9300 . ?
C17 C18 1.382(5) . ?
C17 H17 0.9300 . ?
C18 C19 1.378(5) . ?
C18 H18 0.9300 . ?
C19 C20 1.378(5) . ?
C19 H19 0.9300 . ?
C20 H20 0.9300 . ?

loop_
_geom_torsion_atom_site_label_1
_geom_torsion_atom_site_label_2
_geom_torsion_atom_site_label_3
_geom_torsion_atom_site_label_4
_geom_torsion
_geom_torsion_site_symmetry_1
_geom_torsion_site_symmetry_2
_geom_torsion_site_symmetry_3
_geom_torsion_site_symmetry_4
_geom_torsion_publ_flag
O1 Ti S1 C1 23.7(2) . . . . ?
N1 Ti S1 C1 -4.87(12) . . . . ?
Cl2 Ti S1 C1 174.10(11) . . . . ?
Cl1 Ti S1 C1 -92.66(11) . . . . ?
Cl3 Ti S1 C1 81.05(11) . . . . ?
O1 Ti S1 C2 129.5(2) . . . . ?
N1 Ti S1 C2 100.87(13) . . . . ?
Cl2 Ti S1 C2 -80.16(12) . . . . ?
Cl1 Ti S1 C2 13.07(12) . . . . ?
Cl3 Ti S1 C2 -173.21(12) . . . . ?
N1 Ti O1 C9 32.8(3) . . . . ?
Cl2 Ti O1 C9 -144.9(3) . . . . ?
Cl1 Ti O1 C9 119.5(3) . . . . ?
Cl3 Ti O1 C9 -50.7(3) . . . . ?
S1 Ti O1 C9 4.6(4) . . . . ?
O1 Ti N1 C7 -26.0(2) . . . . ?
Cl2 Ti N1 C7 137.3(5) . . . . ?
Cl1 Ti N1 C7 -125.2(2) . . . . ?
Cl3 Ti N1 C7 66.6(2) . . . . ?
S1 Ti N1 C7 145.0(2) . . . . ?
O1 Ti N1 C6 163.53(19) . . . . ?
Cl2 Ti N1 C6 -33.2(7) . . . . ?
Cl1 Ti N1 C6 64.32(18) . . . . ?
Cl3 Ti N1 C6 -103.86(18) . . . . ?
S1 Ti N1 C6 -25.48(18) . . . . ?
C2 S1 C1 C6 -82.6(2) . . . . ?
Ti S1 C1 C6 33.7(2) . . . . ?
C1 S1 C2 C4 174.3(2) . . . . ?
Ti S1 C2 C4 72.7(2) . . . . ?
C1 S1 C2 C3 -64.3(3) . . . . ?
Ti S1 C2 C3 -165.9(2) . . . . ?
C7 N1 C6 C1 -114.8(3) . . . . ?
Ti N1 C6 C1 56.0(3) . . . . ?
S1 C1 C6 N1 -59.7(3) . . . . ?
C6 N1 C7 C8 -175.6(3) . . . . ?
Ti N1 C7 C8 14.3(4) . . . . ?
C6 N1 C7 C14 6.7(4) . . . . ?
Ti N1 C7 C14 -163.4(2) . . . . ?
N1 C7 C8 C9 5.7(5) . . . . ?
C14 C7 C8 C9 -176.5(3) . . . . ?
Ti O1 C9 C8 -24.2(4) . . . . ?
Ti O1 C9 C15 155.2(2) . . . . ?
C7 C8 C9 O1 -4.3(5) . . . . ?
C7 C8 C9 C15 176.3(3) . . . . ?
C14 C5 C10 C11 1.1(7) . . . . ?
C5 C10 C11 C12 -1.1(7) . . . . ?
C10 C11 C12 C13 -0.6(7) . . . . ?
C11 C12 C13 C14 2.4(7) . . . . ?
C10 C5 C14 C13 0.8(6) . . . . ?
C10 C5 C14 C7 -179.2(4) . . . . ?
C12 C13 C14 C5 -2.5(6) . . . . ?
C12 C13 C14 C7 177.5(4) . . . . ?
N1 C7 C14 C5 87.5(4) . . . . ?
C8 C7 C14 C5 -90.4(4) . . . . ?
N1 C7 C14 C13 -92.5(4) . . . . ?
C8 C7 C14 C13 89.7(4) . . . . ?
O1 C9 C15 C20 -26.3(4) . . . . ?
C8 C9 C15 C20 153.1(3) . . . . ?
O1 C9 C15 C16 156.8(3) . . . . ?
C8 C9 C15 C16 -23.8(5) . . . . ?
C20 C15 C16 C17 -0.3(5) . . . . ?
C9 C15 C16 C17 176.7(3) . . . . ?
C15 C16 C17 C18 -0.1(5) . . . . ?
C16 C17 C18 C19 0.4(6) . . . . ?
C17 C18 C19 C20 -0.3(6) . . . . ?
C18 C19 C20 C15 -0.1(5) . . . . ?
C16 C15 C20 C19 0.4(5) . . . . ?
C9 C15 C20 C19 -176.7(3) . . . . ?
